data_2212702
loop_
_publ_author_name
'Yan, Biao'
'L\"u, Xing-Qiang'
'Ma, Hai-Xia'
'Song, Ji-Rong'
'Ng, Seik Weng'

_publ_section_title
;
 Bis(1,3-dioxo-2,3-dihydro-1<i>H</i>-isoindol-5-yl) sulfone
;
_journal_coeditor_code SJ2224
_journal_issue 3
_journal_name_full 'Acta Crystallographica Section E'
_journal_page_first o1367
_journal_page_last o1368
_journal_paper_doi 10.1107/S1600536807007404
_journal_volume 63
_journal_year 2007
_chemical_formula_iupac 'C26 H14 N4 O6 S'
_chemical_formula_moiety 'C26 H14 N4 O6 S'
_chemical_formula_sum 'C26 H14 N4 O6 S'
_chemical_formula_weight 510.47
_chemical_name_systematic
;
Bis(1,3-dioxo-2,3-dihydro-1H-isoindol-5-yl) sulfone
;
_space_group_IT_number 15
_symmetry_cell_setting monoclinic
_symmetry_space_group_name_Hall '-C 2yc'
_symmetry_space_group_name_H-M 'C 1 2/c 1'
_atom_sites_solution_hydrogens geom
_atom_sites_solution_primary direct
_atom_sites_solution_secondary difmap
_audit_creation_method SHELXL-97
_cell_angle_alpha 90.00
_cell_angle_beta 97.977(2)
_cell_angle_gamma 90.00
_cell_formula_units_Z 4
_cell_length_a 8.1740(8)
_cell_length_b 9.8743(8)
_cell_length_c 28.662(3)
_cell_measurement_reflns_used 4168
_cell_measurement_temperature 295(2)
_cell_measurement_theta_max 28.0
_cell_measurement_theta_min 2.4
_cell_volume 2291.0(4)
_computing_cell_refinement 'SAINT (Bruker, 2003)'
_computing_data_collection 'SMART (Bruker, 2003)'
_computing_data_reduction SAINT
_computing_molecular_graphics 'X-SEED (Barbour, 2001)'
_computing_publication_material 'publCIF (Westrip, 2007)'
_computing_structure_refinement 'SHELXL97 (Sheldrick, 1997)'
_computing_structure_solution 'SHELXS97 (Sheldrick, 1997)'
_diffrn_ambient_temperature 295(2)
_diffrn_measured_fraction_theta_full 0.97
_diffrn_measured_fraction_theta_max 0.97
_diffrn_measurement_device_type 'Bruker APEX CCD'
_diffrn_measurement_method '\f and \w'
_diffrn_radiation_monochromator graphite
_diffrn_radiation_source 'fine-focus sealed tube'
_diffrn_radiation_type MoK\a
_diffrn_radiation_wavelength 0.71073
_diffrn_reflns_av_R_equivalents 0.017
_diffrn_reflns_av_sigmaI/netI 0.017
_diffrn_reflns_limit_h_max 9
_diffrn_reflns_limit_h_min -10
_diffrn_reflns_limit_k_max 12
_diffrn_reflns_limit_k_min -12
_diffrn_reflns_limit_l_max 31
_diffrn_reflns_limit_l_min -36
_diffrn_reflns_number 6468
_diffrn_reflns_theta_full 27.5
_diffrn_reflns_theta_max 27.5
_diffrn_reflns_theta_min 1.4
_diffrn_standards_number 0
_exptl_absorpt_coefficient_mu 0.194
_exptl_absorpt_correction_type none
_exptl_crystal_colour Colorless
_exptl_crystal_density_diffrn 1.480
_exptl_crystal_density_method 'not measured'
_exptl_crystal_description Block
_exptl_crystal_F_000 1048
_exptl_crystal_size_max 0.36
_exptl_crystal_size_mid 0.28
_exptl_crystal_size_min 0.21
_refine_diff_density_max 0.20
_refine_diff_density_min -0.22
_refine_ls_extinction_method none
_refine_ls_goodness_of_fit_ref 1.11
_refine_ls_hydrogen_treatment refall
_refine_ls_matrix_type full
_refine_ls_number_parameters 196
_refine_ls_number_reflns 2570
_refine_ls_number_restraints 6
_refine_ls_restrained_S_all 1.11
_refine_ls_R_factor_all 0.044
_refine_ls_R_factor_gt 0.039
_refine_ls_shift/su_max 0.001
_refine_ls_shift/su_mean 0.000
_refine_ls_structure_factor_coef Fsqd
_refine_ls_weighting_details 'calc w=1/[\s^2^(Fo^2^)+(0.0731P)^2^+0.7633P] where P=(Fo^2^+2Fc^2^)/3'
_refine_ls_weighting_scheme calc
_refine_ls_wR_factor_gt 0.120
_refine_ls_wR_factor_ref 0.125
_reflns_number_gt 2243
_reflns_number_total 2570
_reflns_threshold_expression I>2\s(I)
_cod_data_source_file sj2224.cif
_cod_data_source_block I
_cod_depositor_comments
;
The following automatic conversions were performed:
'_symmetry_cell_setting' value 'Monoclinic' changed to 'monoclinic'
according to '/home/saulius/struct/CIF-dictionaries/cif_core.dic'
dictionary named 'cif_core.dic' version 2.4.1 from 2010-06-29.

Automatic conversion script
Id: cif_fix_enum 1527 2010-12-29 10:47:43Z saulius 

The following automatic conversions were performed:

'_symmetry_cell_setting' value 'Monoclinic' changed to 'monoclinic'
according to /home/saulius/struct/CIF-dictionaries/cif_core.dic
dictionary named 'cif_core.dic' version 2.4.1 from 2010-06-29.

Automatic conversion script
Id: cif_fix_values 1715 2011-07-08 13:25:40Z adriana 
;
_cod_original_sg_symbol_H-M 'C 2/c'
_cod_database_code 2212702
_cod_database_fobs_code 2212702

loop_
_symmetry_equiv_pos_as_xyz
'x, y, z'
'-x, y, -z+1/2'
'x+1/2, y+1/2, z'
'-x+1/2, y+1/2, -z+1/2'
'-x, -y, -z'
'x, -y, z-1/2'
'-x+1/2, -y+1/2, -z'
'x+1/2, -y+1/2, z-1/2'

loop_
_atom_site_type_symbol
_atom_site_label
_atom_site_fract_x
_atom_site_fract_y
_atom_site_fract_z
_atom_site_U_iso_or_equiv
_atom_site_adp_type
_atom_site_calc_flag
_atom_site_refinement_flags
_atom_site_occupancy
S S1 0.0000 0.61843(5) 0.2500 0.04393(18) Uani d S 1
O O1 0.12378(17) 0.69115(13) 0.22920(5) 0.0628(4) Uani d . 1
O O2 0.64391(16) 0.46599(18) 0.34315(6) 0.0716(4) Uani d . 1
O O3 0.34221(18) 0.18211(14) 0.42508(5) 0.0627(4) Uani d . 1
N N1 0.53206(17) 0.30932(14) 0.39046(5) 0.0450(3) Uani d . 1
N N2 0.8488(2) 0.07475(18) 0.44717(6) 0.0710(5) Uani d . 1
C C1 0.10360(18) 0.50687(15) 0.29283(5) 0.0395(3) Uani d . 1
C C2 0.27528(19) 0.51326(16) 0.30222(5) 0.0416(3) Uani d D 1
C C3 0.34869(18) 0.42692(15) 0.33699(5) 0.0393(3) Uani d . 1
C C4 0.25722(19) 0.33860(15) 0.36060(5) 0.0394(3) Uani d . 1
C C5 0.0872(2) 0.33061(18) 0.35035(6) 0.0474(4) Uani d D 1
C C6 0.00977(19) 0.41768(19) 0.31608(6) 0.0472(4) Uani d D 1
C C7 0.5266(2) 0.40942(18) 0.35532(6) 0.0465(4) Uani d . 1
C C8 0.3731(2) 0.26331(16) 0.39624(6) 0.0436(4) Uani d . 1
C C9 0.6813(2) 0.26335(17) 0.41780(5) 0.0451(4) Uani d . 1
C C10 0.7962(2) 0.35391(19) 0.43973(7) 0.0534(4) Uani d D 1
C C11 0.9385(3) 0.3011(2) 0.46518(7) 0.0609(5) Uani d . 1
C C12 0.9584(3) 0.1629(2) 0.46784(7) 0.0651(5) Uani d D 1
C C13 0.7118(3) 0.12623(19) 0.42235(7) 0.0602(5) Uani d D 1
H H2 0.338(2) 0.5717(16) 0.2850(6) 0.047(5) Uiso d D 1
H H5 0.022(2) 0.2743(17) 0.3678(6) 0.054(5) Uiso d D 1
H H6 -0.1074(12) 0.419(2) 0.3095(7) 0.066(6) Uiso d D 1
H H10 0.770(2) 0.4479(11) 0.4380(7) 0.061(6) Uiso d D 1
H H11 1.022(3) 0.355(2) 0.4812(9) 0.073(7) Uiso d . 1
H H12 1.054(2) 0.124(2) 0.4861(8) 0.081(7) Uiso d D 1
H H13 0.632(2) 0.063(2) 0.4082(7) 0.071(7) Uiso d D 1

loop_
_atom_site_aniso_label
_atom_site_aniso_U_11
_atom_site_aniso_U_22
_atom_site_aniso_U_33
_atom_site_aniso_U_12
_atom_site_aniso_U_13
_atom_site_aniso_U_23
S1 0.0457(3) 0.0391(3) 0.0448(3) 0.000 -0.0015(2) 0.000
O1 0.0626(8) 0.0558(7) 0.0661(8) -0.0151(6) -0.0044(6) 0.0205(6)
O2 0.0410(6) 0.0966(11) 0.0783(9) 0.0024(7) 0.0121(6) 0.0352(8)
O3 0.0712(9) 0.0542(7) 0.0600(8) -0.0115(6) -0.0004(6) 0.0201(6)
N1 0.0454(7) 0.0413(7) 0.0481(7) 0.0071(5) 0.0056(6) 0.0046(5)
N2 0.0838(12) 0.0578(10) 0.0654(10) 0.0311(9) -0.0113(9) -0.0040(8)
C1 0.0410(7) 0.0416(7) 0.0358(7) -0.0002(6) 0.0046(6) -0.0015(6)
C2 0.0400(7) 0.0430(8) 0.0426(8) -0.0015(6) 0.0087(6) 0.0045(6)
C3 0.0393(7) 0.0397(7) 0.0401(7) 0.0020(6) 0.0096(6) 0.0000(6)
C4 0.0454(8) 0.0367(7) 0.0367(7) -0.0018(6) 0.0079(6) -0.0017(6)
C5 0.0468(8) 0.0531(9) 0.0426(8) -0.0117(7) 0.0076(6) 0.0055(7)
C6 0.0380(8) 0.0588(10) 0.0445(8) -0.0068(7) 0.0050(6) 0.0015(7)
C7 0.0415(8) 0.0500(9) 0.0489(9) 0.0067(6) 0.0094(6) 0.0081(7)
C8 0.0517(9) 0.0355(7) 0.0428(8) -0.0014(6) 0.0043(7) 0.0001(6)
C9 0.0493(8) 0.0453(8) 0.0403(8) 0.0115(7) 0.0043(6) 0.0007(6)
C10 0.0581(10) 0.0476(9) 0.0537(10) 0.0022(8) 0.0045(8) 0.0044(7)
C11 0.0568(10) 0.0716(12) 0.0513(10) -0.0001(9) -0.0032(8) 0.0069(9)
C12 0.0656(12) 0.0771(13) 0.0493(10) 0.0227(10) -0.0041(9) 0.0052(9)
C13 0.0730(12) 0.0464(10) 0.0566(10) 0.0185(9) -0.0075(9) -0.0100(8)

loop_
_atom_type_symbol
_atom_type_description
_atom_type_scat_dispersion_real
_atom_type_scat_dispersion_imag
_atom_type_scat_source
C C 0.0033 0.0016 'International Tables Vol C Tables 4.2.6.8 and 6.1.1.4'
H H 0.0000 0.0000 'International Tables Vol C Tables 4.2.6.8 and 6.1.1.4'
N N 0.0061 0.0033 'International Tables Vol C Tables 4.2.6.8 and 6.1.1.4'
O O 0.0106 0.0060 'International Tables Vol C Tables 4.2.6.8 and 6.1.1.4'
S S 0.1246 0.1234 'International Tables Vol C Tables 4.2.6.8 and 6.1.1.4'

loop_
_geom_angle_atom_site_label_1
_geom_angle_atom_site_label_2
_geom_angle_atom_site_label_3
_geom_angle_site_symmetry_1
_geom_angle_site_symmetry_3
_geom_angle
O1 S1 O1 . 2 120.00(12)
O1 S1 C1 . 2 108.62(7)
O1 S1 C1 2 2 107.55(7)
O1 S1 C1 . . 107.55(7)
O1 S1 C1 2 . 108.62(7)
C1 S1 C1 2 . 103.26(10)
C7 N1 C8 . . 111.87(13)
C7 N1 C9 . . 123.73(14)
C8 N1 C9 . . 124.38(14)
C12 N2 C13 . . 116.77(17)
C2 C1 C6 . . 122.80(14)
C2 C1 S1 . . 118.47(11)
C6 C1 S1 . . 118.73(12)
C3 C2 C1 . . 115.84(13)
C3 C2 H2 . . 122.4(11)
C1 C2 H2 . . 121.8(11)
C2 C3 C4 . . 122.03(14)
C2 C3 C7 . . 129.18(14)
C4 C3 C7 . . 108.79(13)
C5 C4 C3 . . 121.82(14)
C5 C4 C8 . . 129.88(14)
C3 C4 C8 . . 108.31(13)
C4 C5 C6 . . 117.43(14)
C4 C5 H5 . . 122.6(12)
C6 C5 H5 . . 119.8(12)
C5 C6 C1 . . 120.06(15)
C5 C6 H6 . . 119.9(14)
C1 C6 H6 . . 120.0(14)
O2 C7 N1 . . 125.90(15)
O2 C7 C3 . . 128.60(15)
N1 C7 C3 . . 105.49(13)
O3 C8 N1 . . 125.50(16)
O3 C8 C4 . . 128.98(16)
N1 C8 C4 . . 105.50(13)
C13 C9 C10 . . 119.29(16)
C13 C9 N1 . . 119.53(16)
C10 C9 N1 . . 121.19(15)
C9 C10 C11 . . 117.59(17)
C9 C10 H10 . . 118.4(13)
C11 C10 H10 . . 123.9(13)
C12 C11 C10 . . 119.1(2)
C12 C11 H11 . . 118.0(15)
C10 C11 H11 . . 122.8(15)
N2 C12 C11 . . 123.93(18)
N2 C12 H12 . . 115.6(15)
C11 C12 H12 . . 120.5(15)
N2 C13 C9 . . 123.30(19)
N2 C13 H13 . . 116.5(15)
C9 C13 H13 . . 120.2(15)

loop_
_geom_bond_atom_site_label_1
_geom_bond_atom_site_label_2
_geom_bond_site_symmetry_2
_geom_bond_distance
S1 O1 . 1.4360(13)
S1 O1 2 1.4360(13)
S1 C1 2 1.7746(16)
S1 C1 . 1.7746(16)
O2 C7 . 1.203(2)
O3 C8 . 1.203(2)
N1 C7 . 1.407(2)
N1 C8 . 1.408(2)
N1 C9 . 1.429(2)
N2 C12 . 1.328(3)
N2 C13 . 1.341(2)
C1 C2 . 1.393(2)
C1 C6 . 1.396(2)
C2 C3 . 1.383(2)
C2 H2 . 0.954(9)
C3 C4 . 1.385(2)
C3 C7 . 1.486(2)
C4 C5 . 1.382(2)
C4 C8 . 1.491(2)
C5 C6 . 1.390(2)
C5 H5 . 0.957(9)
C6 H6 . 0.950(10)
C9 C13 . 1.380(2)
C9 C10 . 1.383(3)
C10 C11 . 1.387(3)
C10 H10 . 0.952(10)
C11 C12 . 1.375(3)
C11 H11 . 0.93(3)
C12 H12 . 0.954(10)
C13 H13 . 0.951(10)

loop_
_geom_torsion_atom_site_label_1
_geom_torsion_atom_site_label_2
_geom_torsion_atom_site_label_3
_geom_torsion_atom_site_label_4
_geom_torsion_site_symmetry_1
_geom_torsion
O1 S1 C1 C2 . 4.93(15)
O1 S1 C1 C2 2 -126.36(13)
C1 S1 C1 C2 2 119.68(14)
O1 S1 C1 C6 . -175.84(13)
O1 S1 C1 C6 2 52.88(15)
C1 S1 C1 C6 2 -61.09(12)
C6 C1 C2 C3 . -1.2(2)
S1 C1 C2 C3 . 178.01(11)
C1 C2 C3 C4 . 0.7(2)
C1 C2 C3 C7 . -179.72(15)
C2 C3 C4 C5 . 0.8(2)
C7 C3 C4 C5 . -178.89(15)
C2 C3 C4 C8 . -178.68(14)
C7 C3 C4 C8 . 1.65(17)
C3 C4 C5 C6 . -1.7(2)
C8 C4 C5 C6 . 177.61(16)
C4 C5 C6 C1 . 1.2(3)
C2 C1 C6 C5 . 0.2(3)
S1 C1 C6 C5 . -178.96(13)
C8 N1 C7 O2 . -179.94(18)
C9 N1 C7 O2 . 1.8(3)
C8 N1 C7 C3 . -0.66(18)
C9 N1 C7 C3 . -178.95(14)
C2 C3 C7 O2 . -1.1(3)
C4 C3 C7 O2 . 178.58(19)
C2 C3 C7 N1 . 179.70(15)
C4 C3 C7 N1 . -0.66(18)
C7 N1 C8 O3 . -176.93(17)
C9 N1 C8 O3 . 1.3(3)
C7 N1 C8 C4 . 1.62(17)
C9 N1 C8 C4 . 179.89(14)
C5 C4 C8 O3 . -2.9(3)
C3 C4 C8 O3 . 176.48(17)
C5 C4 C8 N1 . 178.59(16)
C3 C4 C8 N1 . -2.01(16)
C7 N1 C9 C13 . -130.56(19)
C8 N1 C9 C13 . 51.4(2)
C7 N1 C9 C10 . 49.3(2)
C8 N1 C9 C10 . -128.79(18)
C13 C9 C10 C11 . 0.5(3)
N1 C9 C10 C11 . -179.34(16)
C9 C10 C11 C12 . -0.6(3)
C13 N2 C12 C11 . 0.2(3)
C10 C11 C12 N2 . 0.2(3)
C12 N2 C13 C9 . -0.2(3)
C10 C9 C13 N2 . -0.1(3)
N1 C9 C13 N2 . 179.75(18)
